data_7711767
loop_
_publ_author_name
'Luz, Christian'
'Glok, Eduard'
'Horrer, G\"unther'
'Radius, Udo'

_publ_section_title
;
 N Heterocyclic Carbene and Cyclic (Alkyl)(amino)carbene Complexes of
 Molybdenum(IV) and Tungsten(IV)
;
_journal_name_full 'Dalton Transactions'
_journal_paper_doi 10.1039/D2DT03409C
_journal_year 2022
_chemical_formula_moiety 'C54 H72 Cl4 N4 W, C6 H6'
_chemical_formula_sum 'C60 H78 Cl4 N4 W'
_chemical_formula_weight 1180.91
_space_group_crystal_system trigonal
_space_group_IT_number 148
_space_group_name_Hall '-R 3'
_space_group_name_H-M_alt 'R -3 :H'
_atom_sites_solution_hydrogens geom
_atom_sites_solution_primary dual
_atom_sites_solution_secondary difmap
_audit_creation_method SHELXL-2018/3
_audit_update_record
;
2022-10-20 deposited with the CCDC.	2022-11-14 downloaded from the CCDC.
;
_cell_angle_alpha 90
_cell_angle_beta 90
_cell_angle_gamma 120
_cell_formula_units_Z 18
_cell_length_a 47.1426(4)
_cell_length_b 47.1426(4)
_cell_length_c 13.96600(10)
_cell_measurement_reflns_used 85849
_cell_measurement_temperature 100(2)
_cell_measurement_theta_max 29.8420
_cell_measurement_theta_min 1.9510
_cell_volume 26880.0(4)
_computing_cell_refinement 'CrysAlisPro 1.171.40.53 (Rigaku OD, 2019)'
_computing_data_collection 'CrysAlisPro 1.171.40.53 (Rigaku OD, 2019)'
_computing_data_reduction 'CrysAlisPro 1.171.40.53 (Rigaku OD, 2019)'
_computing_molecular_graphics 'ShelXLe (Huebschle et all, 2011)'
_computing_publication_material 'SHELXL-2014/6 (Sheldrick, 2014)'
_computing_structure_refinement 'SHELXL-2018/3 (Sheldrick, 2018)'
_computing_structure_solution 'SHELXT 2014/5 (Sheldrick, 2014)'
_diffrn_ambient_temperature 100(2)
_diffrn_detector_area_resol_mean 10.0000
_diffrn_measured_fraction_theta_full 1.000
_diffrn_measured_fraction_theta_max 0.875
_diffrn_measurement_device_type 'XtaLAB Synergy, Dualflex, HyPix'
_diffrn_measurement_method '\w scans'
_diffrn_radiation_type MoK\a
_diffrn_radiation_wavelength 0.71073
_diffrn_reflns_av_R_equivalents 0.0229
_diffrn_reflns_av_unetI/netI 0.0171
_diffrn_reflns_Laue_measured_fraction_full 1.000
_diffrn_reflns_Laue_measured_fraction_max 0.875
_diffrn_reflns_limit_h_max 58
_diffrn_reflns_limit_h_min -59
_diffrn_reflns_limit_k_max 60
_diffrn_reflns_limit_k_min -64
_diffrn_reflns_limit_l_max 17
_diffrn_reflns_limit_l_min -19
_diffrn_reflns_number 66303
_diffrn_reflns_point_group_measured_fraction_full 1.000
_diffrn_reflns_point_group_measured_fraction_max 0.875
_diffrn_reflns_theta_full 25.242
_diffrn_reflns_theta_max 29.683
_diffrn_reflns_theta_min 1.967
_diffrn_source 'micro-focus sealed X-ray tube'
_exptl_absorpt_coefficient_mu 2.151
_exptl_absorpt_correction_T_max 1.000
_exptl_absorpt_correction_T_min 0.269
_exptl_absorpt_correction_type gaussian
_exptl_absorpt_process_details
;
CrysAlisPro 1.171.41.73a (Rigaku Oxford Diffraction, 2020)
Numerical absorption correction based on gaussian integration over
a multifaceted crystal model
Empirical absorption correction using spherical harmonics,
implemented in SCALE3 ABSPACK scaling algorithm.
;
_exptl_crystal_colour 'clear yellow'
_exptl_crystal_density_diffrn 1.313
_exptl_crystal_description block
_exptl_crystal_F_000 10944
_exptl_crystal_size_max 0.230
_exptl_crystal_size_mid 0.220
_exptl_crystal_size_min 0.170
_refine_diff_density_max 1.450
_refine_diff_density_min -0.788
_refine_diff_density_rms 0.072
_refine_ls_extinction_method none
_refine_ls_goodness_of_fit_ref 1.030
_refine_ls_hydrogen_treatment constr
_refine_ls_matrix_type full
_refine_ls_number_parameters 608
_refine_ls_number_reflns 14821
_refine_ls_number_restraints 0
_refine_ls_restrained_S_all 1.030
_refine_ls_R_factor_all 0.0240
_refine_ls_R_factor_gt 0.0215
_refine_ls_shift/su_max 0.009
_refine_ls_shift/su_mean 0.000
_refine_ls_structure_factor_coef Fsqd
_refine_ls_weighting_details 'w=1/[\s^2^(Fo^2^)+(0.0295P)^2^+63.9198P] where P=(Fo^2^+2Fc^2^)/3'
_refine_ls_weighting_scheme calc
_refine_ls_wR_factor_gt 0.0553
_refine_ls_wR_factor_ref 0.0561
_reflns_Friedel_coverage 0.000
_reflns_number_gt 13842
_reflns_number_total 14821
_reflns_threshold_expression 'I > 2\s(I)'
_cod_data_source_file d2dt03409c2.cif
_cod_data_source_block compound_4
_cod_original_cell_volume 26880.0(5)
_cod_database_code 7711767
_shelx_shelxl_version_number 2018/3
_shelx_space_group_comment
;
The symmetry employed for this shelxl refinement is uniquely defined
by the following loop, which should always be used as a source of
symmetry information in preference to the above space-group names.
They are only intended as comments.
;
_shelx_estimated_absorpt_t_min 0.637
_shelx_estimated_absorpt_t_max 0.711

loop_
_space_group_symop_operation_xyz
'x, y, z'
'-y, x-y, z'
'-x+y, -x, z'
'x+2/3, y+1/3, z+1/3'
'-y+2/3, x-y+1/3, z+1/3'
'-x+y+2/3, -x+1/3, z+1/3'
'x+1/3, y+2/3, z+2/3'
'-y+1/3, x-y+2/3, z+2/3'
'-x+y+1/3, -x+2/3, z+2/3'
'-x, -y, -z'
'y, -x+y, -z'
'x-y, x, -z'
'-x+2/3, -y+1/3, -z+1/3'
'y+2/3, -x+y+1/3, -z+1/3'
'x-y+2/3, x+1/3, -z+1/3'
'-x+1/3, -y+2/3, -z+2/3'
'y+1/3, -x+y+2/3, -z+2/3'
'x-y+1/3, x+2/3, -z+2/3'

loop_
_atom_site_label
_atom_site_type_symbol
_atom_site_fract_x
_atom_site_fract_y
_atom_site_fract_z
_atom_site_U_iso_or_equiv
_atom_site_adp_type
_atom_site_occupancy
_atom_site_site_symmetry_order
_atom_site_calc_flag
_atom_site_refinement_flags_posn
_atom_site_refinement_flags_adp
_atom_site_refinement_flags_occupancy
_atom_site_disorder_assembly
_atom_site_disorder_group
W001 W 0.52395(2) 0.63209(2) 0.33583(2) 0.01352(3) Uani 1 1 d . . . . .
Cl02 Cl 0.52825(2) 0.67363(2) 0.23324(3) 0.02173(9) Uani 1 1 d . . . . .
Cl03 Cl 0.57255(2) 0.66939(2) 0.41536(3) 0.02227(9) Uani 1 1 d . . . . .
Cl04 Cl 0.51421(2) 0.59295(2) 0.45394(3) 0.02261(9) Uani 1 1 d . . . . .
Cl05 Cl 0.48163(2) 0.59272(2) 0.24083(3) 0.02171(9) Uani 1 1 d . . . . .
C00C C 0.52994(4) 0.69371(4) 0.51790(12) 0.0158(3) Uani 1 1 d . . . . .
C00D C 0.54204(4) 0.68537(4) 0.59842(13) 0.0190(3) Uani 1 1 d . . . . .
C00H C 0.54578(4) 0.72457(4) 0.47507(13) 0.0183(3) Uani 1 1 d . . . . .
C00K C 0.53043(5) 0.73372(4) 0.39364(13) 0.0206(4) Uani 1 1 d . . . . .
H00K H 0.513262 0.712960 0.363329 0.025 Uiso 1 1 calc R U . . .
C00V C 0.57196(5) 0.70960(5) 0.63497(14) 0.0235(4) Uani 1 1 d . . . . .
H00V H 0.580922 0.705016 0.689792 0.028 Uiso 1 1 calc R U . . .
C011 C 0.57596(5) 0.74767(5) 0.51403(15) 0.0238(4) Uani 1 1 d . . . . .
H011 H 0.587798 0.768823 0.485991 0.029 Uiso 1 1 calc R U . . .
C013 C 0.55516(5) 0.75435(5) 0.31558(15) 0.0271(4) Uani 1 1 d . . . . .
H01D H 0.543651 0.757971 0.262769 0.041 Uiso 1 1 calc R U . . .
H01E H 0.566123 0.742743 0.291682 0.041 Uiso 1 1 calc R U . . .
H01F H 0.571494 0.775497 0.342503 0.041 Uiso 1 1 calc R U . . .
C015 C 0.51342(5) 0.75160(5) 0.43479(15) 0.0278(4) Uani 1 1 d . . . . .
H01J H 0.503073 0.757106 0.382734 0.042 Uiso 1 1 calc R U . . .
H01K H 0.529641 0.771726 0.466866 0.042 Uiso 1 1 calc R U . . .
H01L H 0.496677 0.737360 0.481023 0.042 Uiso 1 1 calc R U . . .
C016 C 0.52359(5) 0.65159(5) 0.64327(13) 0.0248(4) Uani 1 1 d . . . . .
H016 H 0.509545 0.635901 0.592428 0.030 Uiso 1 1 calc R U . . .
C01B C 0.58885(5) 0.74023(5) 0.59266(15) 0.0264(4) Uani 1 1 d . . . . .
H01Q H 0.609427 0.756245 0.617859 0.032 Uiso 1 1 calc R U . . .
C01G C 0.50098(6) 0.65063(6) 0.72334(16) 0.0346(5) Uani 1 1 d . . . . .
H01Y H 0.488963 0.628463 0.750102 0.052 Uiso 1 1 calc R U . . .
H01Z H 0.485413 0.656678 0.697428 0.052 Uiso 1 1 calc R U . . .
H010 H 0.514084 0.666119 0.773800 0.052 Uiso 1 1 calc R U . . .
C01I C 0.54648(7) 0.63994(6) 0.68092(17) 0.0398(5) Uani 1 1 d . . . . .
H017 H 0.533597 0.616806 0.699154 0.060 Uiso 1 1 calc R U . . .
H019 H 0.558366 0.653001 0.736944 0.060 Uiso 1 1 calc R U . . .
H020 H 0.562150 0.642526 0.630806 0.060 Uiso 1 1 calc R U . . .
C1_1 C 0.43179(9) 0.66047(8) 0.8346(2) 0.0622(8) Uiso 1 1 d . . . . .
H1_1 H 0.453459 0.665081 0.847808 0.075 Uiso 1 1 calc R U . . .
C2_1 C 0.41516(8) 0.64068(8) 0.7579(2) 0.0613(8) Uiso 1 1 d . . . . .
H2_1 H 0.425860 0.632450 0.718628 0.074 Uiso 1 1 calc R U . . .
C3_1 C 0.38385(9) 0.63264(9) 0.7371(3) 0.0706(9) Uiso 1 1 d . . . . .
H3_1 H 0.373167 0.619773 0.682278 0.085 Uiso 1 1 calc R U . . .
C4_1 C 0.36810(16) 0.64315(15) 0.7952(4) 0.126(2) Uiso 1 1 d . . . . .
H4_1 H 0.345829 0.636803 0.783883 0.151 Uiso 1 1 calc R U . . .
C5_1 C 0.38577(17) 0.66434(17) 0.8755(5) 0.142(2) Uiso 1 1 d . . . . .
H5_1 H 0.375135 0.672000 0.917240 0.170 Uiso 1 1 calc R U . . .
C6_1 C 0.41820(12) 0.67325(11) 0.8906(3) 0.0888(12) Uiso 1 1 d . . . . .
H6_1 H 0.430533 0.688226 0.940015 0.107 Uiso 1 1 calc R U . . .
C1_2 C 0.55893(4) 0.62137(4) 0.24925(12) 0.0139(3) Uani 1 1 d . . . . .
N2_2 N 0.56678(3) 0.59728(3) 0.26295(10) 0.0155(3) Uani 1 1 d . . . . .
C3_2 C 0.58999(5) 0.59956(5) 0.19777(13) 0.0215(4) Uani 1 1 d . . . . .
H3_2 H 0.599099 0.585612 0.193782 0.026 Uiso 1 1 calc R U . . .
C4_2 C 0.59707(5) 0.62524(5) 0.14158(14) 0.0230(4) Uani 1 1 d . . . . .
H4_2 H 0.612170 0.632987 0.089842 0.028 Uiso 1 1 calc R U . . .
N5_2 N 0.57824(4) 0.63839(3) 0.17302(10) 0.0159(3) Uani 1 1 d . . . . .
C1_3 C 0.55617(5) 0.57179(5) 0.33458(13) 0.0201(4) Uani 1 1 d . . . . .
C2_3 C 0.57635(6) 0.57843(6) 0.41502(14) 0.0306(5) Uani 1 1 d . . . . .
C3_3 C 0.56798(8) 0.55269(8) 0.47799(18) 0.0497(8) Uani 1 1 d . . . . .
H02A_3 H 0.580813 0.556213 0.533882 0.060 Uiso 1 1 calc R U . . .
C4_3 C 0.54162(8) 0.52236(8) 0.4612(2) 0.0579(9) Uani 1 1 d . . . . .
H025_3 H 0.536420 0.505143 0.505489 0.070 Uiso 1 1 calc R U . . .
C5_3 C 0.52245(6) 0.51639(6) 0.3806(2) 0.0472(7) Uani 1 1 d . . . . .
H026_3 H 0.504309 0.495077 0.370262 0.057 Uiso 1 1 calc R U . . .
C6_3 C 0.52926(5) 0.54115(5) 0.31408(17) 0.0282(4) Uani 1 1 d . . . . .
C7_3 C 0.60667(7) 0.61171(7) 0.43183(18) 0.0424(6) Uani 1 1 d . . . . .
H021_3 H 0.605190 0.628024 0.389452 0.051 Uiso 1 1 calc R U . . .
C8_3 C 0.60976(10) 0.62352(11) 0.5356(2) 0.0811(13) Uani 1 1 d . . . . .
H02H_3 H 0.626485 0.646756 0.539305 0.122 Uiso 1 1 calc R U . . .
H02I_3 H 0.616099 0.610759 0.576670 0.122 Uiso 1 1 calc R U . . .
H02J_3 H 0.588678 0.620603 0.557100 0.122 Uiso 1 1 calc R U . . .
C9_3 C 0.63737(7) 0.61045(8) 0.4040(2) 0.0564(8) Uani 1 1 d . . . . .
H02B_3 H 0.656542 0.632484 0.408114 0.085 Uiso 1 1 calc R U . . .
H02C_3 H 0.635082 0.602301 0.338233 0.085 Uiso 1 1 calc R U . . .
H02D_3 H 0.640159 0.595763 0.447647 0.085 Uiso 1 1 calc R U . . .
C10_3 C 0.50888(5) 0.53467(5) 0.2243(2) 0.0383(6) Uani 1 1 d . . . . .
H01R_3 H 0.513729 0.556330 0.197666 0.046 Uiso 1 1 calc R U . . .
C11_3 C 0.47203(6) 0.51494(6) 0.2461(3) 0.0736(12) Uani 1 1 d . . . . .
H02E_3 H 0.459628 0.512604 0.187411 0.110 Uiso 1 1 calc R U . . .
H02F_3 H 0.466542 0.526416 0.294651 0.110 Uiso 1 1 calc R U . . .
H02G_3 H 0.466408 0.493198 0.269975 0.110 Uiso 1 1 calc R U . . .
C12_3 C 0.51857(8) 0.51751(8) 0.1482(3) 0.0676(10) Uani 1 1 d . . . . .
H027_3 H 0.505874 0.514450 0.089746 0.101 Uiso 1 1 calc R U . . .
H028_3 H 0.514042 0.496136 0.172471 0.101 Uiso 1 1 calc R U . . .
H029_3 H 0.541988 0.531010 0.134013 0.101 Uiso 1 1 calc R U . . .
C1_4 C 0.57981(4) 0.66510(4) 0.11756(12) 0.0166(3) Uani 1 1 d . . . . .
C2_4 C 0.55861(4) 0.65700(4) 0.03926(12) 0.0180(3) Uani 1 1 d . . . . .
C3_4 C 0.56305(5) 0.68253(5) -0.02068(13) 0.0216(4) Uani 1 1 d . . . . .
H3_4 H 0.549212 0.677920 -0.074803 0.026 Uiso 1 1 calc R U . . .
C4_4 C 0.58726(5) 0.71447(5) -0.00276(14) 0.0241(4) Uani 1 1 d . . . . .
H4_4 H 0.589787 0.731551 -0.044247 0.029 Uiso 1 1 calc R U . . .
C5_4 C 0.60786(5) 0.72166(5) 0.07549(14) 0.0228(4) Uani 1 1 d . . . . .
H5_4 H 0.624353 0.743701 0.087120 0.027 Uiso 1 1 calc R U . . .
C6_4 C 0.60473(4) 0.69702(4) 0.13744(13) 0.0182(3) Uani 1 1 d . . . . .
C7_4 C 0.53117(5) 0.62220(5) 0.02202(14) 0.0222(4) Uani 1 1 d . . . . .
H7_4 H 0.527425 0.609824 0.083267 0.027 Uiso 1 1 calc R U . . .
C8_4 C 0.49937(5) 0.62137(6) -0.00363(17) 0.0350(5) Uani 1 1 d . . . . .
H01G_4 H 0.481147 0.598762 -0.000439 0.052 Uiso 1 1 calc R U . . .
H01H_4 H 0.500979 0.629868 -0.068653 0.052 Uiso 1 1 calc R U . . .
H01I_4 H 0.495509 0.634957 0.041698 0.052 Uiso 1 1 calc R U . . .
C9_4 C 0.54038(7) 0.60489(6) -0.05471(19) 0.0440(6) Uani 1 1 d . . . . .
H022_4 H 0.522113 0.582554 -0.063974 0.066 Uiso 1 1 calc R U . . .
H023_4 H 0.559822 0.604082 -0.034024 0.066 Uiso 1 1 calc R U . . .
H024_4 H 0.545071 0.616997 -0.115139 0.066 Uiso 1 1 calc R U . . .
C10_4 C 0.62819(4) 0.70513(5) 0.22090(14) 0.0211(4) Uani 1 1 d . . . . .
H10_4 H 0.618616 0.685903 0.265266 0.025 Uiso 1 1 calc R U . . .
C11_4 C 0.63293(5) 0.73503(5) 0.27758(15) 0.0274(4) Uani 1 1 d . . . . .
H01V_4 H 0.646309 0.737907 0.334405 0.041 Uiso 1 1 calc R U . . .
H01W_4 H 0.611533 0.731703 0.297388 0.041 Uiso 1 1 calc R U . . .
H01X_4 H 0.643985 0.754609 0.237204 0.041 Uiso 1 1 calc R U . . .
C12_4 C 0.66097(5) 0.70998(6) 0.18442(17) 0.0350(5) Uani 1 1 d . . . . .
H01S_4 H 0.675622 0.713934 0.238812 0.053 Uiso 1 1 calc R U . . .
H01T_4 H 0.670968 0.728833 0.141015 0.053 Uiso 1 1 calc R U . . .
H01U_4 H 0.657282 0.690293 0.150099 0.053 Uiso 1 1 calc R U . . .
C1_5 C 0.48931(4) 0.64395(4) 0.42085(12) 0.0141(3) Uani 1 1 d . . . . .
N2_5 N 0.49783(3) 0.66957(3) 0.48278(10) 0.0151(3) Uani 1 1 d . . . . .
C3_5 C 0.47071(4) 0.67012(4) 0.51835(13) 0.0187(3) Uani 1 1 d . . . . .
H3_5 H 0.470771 0.685520 0.562354 0.022 Uiso 1 1 calc R U . . .
C4_5 C 0.44436(4) 0.64476(4) 0.47876(13) 0.0198(3) Uani 1 1 d . . . . .
H4_5 H 0.422131 0.638712 0.489253 0.024 Uiso 1 1 calc R U . . .
N5_5 N 0.45573(3) 0.62902(3) 0.41957(10) 0.0158(3) Uani 1 1 d . . . . .
C1_6 C 0.43139(4) 0.59908(4) 0.37304(13) 0.0175(3) Uani 1 1 d . . . . .
C2_6 C 0.41911(4) 0.56987(4) 0.42487(13) 0.0195(3) Uani 1 1 d . . . . .
C3_6 C 0.39392(5) 0.54170(5) 0.38255(15) 0.0257(4) Uani 1 1 d . . . . .
H3_6 H 0.384977 0.521406 0.415582 0.031 Uiso 1 1 calc R U . . .
C4_6 C 0.38170(5) 0.54277(5) 0.29325(16) 0.0289(4) Uani 1 1 d . . . . .
H01P_6 H 0.364883 0.523234 0.265001 0.035 Uiso 1 1 calc R U . . .
C5_6 C 0.39395(5) 0.57225(5) 0.24511(14) 0.0263(4) Uani 1 1 d . . . . .
H5_6 H 0.385151 0.572718 0.184326 0.032 Uiso 1 1 calc R U . . .
C6_6 C 0.41898(4) 0.60132(4) 0.28400(13) 0.0208(4) Uani 1 1 d . . . . .
C7_6 C 0.43144(5) 0.56805(5) 0.52388(14) 0.0239(4) Uani 1 1 d . . . . .
H7_6 H 0.452965 0.588455 0.534175 0.029 Uiso 1 1 calc R U . . .
C8_6 C 0.40771(6) 0.56647(6) 0.60171(16) 0.0353(5) Uani 1 1 d . . . . .
H01M_6 H 0.416688 0.566401 0.664953 0.053 Uiso 1 1 calc R U . . .
H01N_6 H 0.386509 0.546415 0.593720 0.053 Uiso 1 1 calc R U . . .
H01O_6 H 0.404796 0.585576 0.596166 0.053 Uiso 1 1 calc R U . . .
C9_6 C 0.43685(6) 0.53867(5) 0.53323(17) 0.0344(5) Uani 1 1 d . . . . .
H00A_6 H 0.448449 0.540441 0.593148 0.052 Uiso 1 1 calc R U . . .
H00B_6 H 0.449944 0.538460 0.479015 0.052 Uiso 1 1 calc R U . . .
H00C_6 H 0.415630 0.518349 0.533499 0.052 Uiso 1 1 calc R U . . .
C10_6 C 0.43190(5) 0.63380(5) 0.23196(14) 0.0256(4) Uani 1 1 d . . . . .
H10_6 H 0.454850 0.648738 0.254047 0.031 Uiso 1 1 calc R U . . .
C11_6 C 0.41145(7) 0.64991(6) 0.25639(18) 0.0395(5) Uani 1 1 d . . . . .
H013_6 H 0.419928 0.670536 0.221020 0.059 Uiso 1 1 calc R U . . .
H014_6 H 0.412794 0.654326 0.325299 0.059 Uiso 1 1 calc R U . . .
H015_6 H 0.388556 0.635162 0.238440 0.059 Uiso 1 1 calc R U . . .
C12_6 C 0.43258(6) 0.63009(6) 0.12330(15) 0.0338(5) Uani 1 1 d . . . . .
H01A_6 H 0.444783 0.651810 0.093754 0.051 Uiso 1 1 calc R U . . .
H01B_6 H 0.410116 0.618698 0.098587 0.051 Uiso 1 1 calc R U . . .
H01C_6 H 0.443280 0.617399 0.107962 0.051 Uiso 1 1 calc R U . . .

loop_
_atom_site_aniso_label
_atom_site_aniso_U_11
_atom_site_aniso_U_22
_atom_site_aniso_U_33
_atom_site_aniso_U_23
_atom_site_aniso_U_13
_atom_site_aniso_U_12
W001 0.01565(4) 0.01463(4) 0.01175(4) 0.00020(2) 0.00019(2) 0.00867(3)
Cl02 0.0309(2) 0.0238(2) 0.01758(19) 0.00634(16) 0.00654(17) 0.01899(18)
Cl03 0.01884(19) 0.0258(2) 0.0212(2) -0.00792(17) -0.00234(16) 0.01047(17)
Cl04 0.0308(2) 0.0248(2) 0.0192(2) 0.00723(16) 0.00678(17) 0.01915(19)
Cl05 0.01869(19) 0.0246(2) 0.0226(2) -0.00822(17) -0.00315(16) 0.01139(17)
C00C 0.0163(8) 0.0163(8) 0.0151(8) -0.0033(6) -0.0010(6) 0.0085(6)
C00D 0.0235(9) 0.0211(8) 0.0156(8) -0.0029(7) 0.0000(7) 0.0135(7)
C00H 0.0181(8) 0.0163(8) 0.0207(8) -0.0025(7) 0.0011(7) 0.0088(7)
C00K 0.0221(9) 0.0168(8) 0.0223(9) 0.0035(7) 0.0024(7) 0.0092(7)
C00V 0.0249(9) 0.0305(10) 0.0200(9) -0.0083(7) -0.0062(7) 0.0175(8)
C011 0.0194(8) 0.0168(8) 0.0304(10) -0.0037(7) 0.0008(7) 0.0055(7)
C013 0.0314(10) 0.0235(9) 0.0264(10) 0.0057(8) 0.0080(8) 0.0137(8)
C015 0.0322(10) 0.0282(10) 0.0298(10) 0.0090(8) 0.0075(8) 0.0201(9)
C016 0.0368(11) 0.0223(9) 0.0169(8) -0.0004(7) -0.0043(8) 0.0158(8)
C01B 0.0181(8) 0.0278(10) 0.0307(10) -0.0120(8) -0.0044(8) 0.0095(8)
C01G 0.0417(12) 0.0352(11) 0.0259(10) 0.0083(9) 0.0071(9) 0.0184(10)
C01I 0.0595(16) 0.0410(13) 0.0334(12) 0.0045(10) -0.0030(11) 0.0361(12)
C1_2 0.0144(7) 0.0135(7) 0.0134(7) -0.0011(6) -0.0015(6) 0.0067(6)
N2_2 0.0173(7) 0.0156(7) 0.0148(7) -0.0004(5) 0.0000(5) 0.0092(6)
C3_2 0.0276(9) 0.0223(9) 0.0212(9) 0.0004(7) 0.0045(7) 0.0175(8)
C4_2 0.0284(9) 0.0256(9) 0.0218(9) 0.0025(7) 0.0079(7) 0.0185(8)
N5_2 0.0190(7) 0.0160(7) 0.0146(7) 0.0004(5) 0.0017(5) 0.0102(6)
C1_3 0.0257(9) 0.0238(9) 0.0195(8) 0.0060(7) 0.0055(7) 0.0190(8)
C2_3 0.0409(12) 0.0511(13) 0.0195(9) 0.0024(9) 0.0022(8) 0.0379(11)
C3_3 0.0691(18) 0.092(2) 0.0288(12) 0.0289(13) 0.0218(12) 0.0706(19)
C4_3 0.0715(19) 0.080(2) 0.0625(18) 0.0560(17) 0.0497(16) 0.0684(19)
C5_3 0.0382(13) 0.0310(12) 0.084(2) 0.0316(13) 0.0394(14) 0.0261(11)
C6_3 0.0219(9) 0.0208(9) 0.0478(13) 0.0088(9) 0.0131(9) 0.0151(8)
C7_3 0.0537(15) 0.0594(16) 0.0341(12) -0.0249(11) -0.0241(11) 0.0432(13)
C8_3 0.114(3) 0.140(3) 0.0498(18) -0.057(2) -0.0470(19) 0.109(3)
C9_3 0.0394(14) 0.0580(17) 0.073(2) -0.0401(16) -0.0248(14) 0.0251(13)
C10_3 0.0213(10) 0.0205(10) 0.0735(18) -0.0109(10) -0.0088(10) 0.0107(8)
C11_3 0.0195(11) 0.0255(12) 0.168(4) 0.0108(17) -0.0094(16) 0.0056(10)
C12_3 0.0665(19) 0.068(2) 0.092(2) -0.0556(19) -0.0469(18) 0.0520(17)
C1_4 0.0194(8) 0.0180(8) 0.0156(8) 0.0029(6) 0.0050(6) 0.0119(7)
C2_4 0.0181(8) 0.0212(8) 0.0158(8) 0.0020(7) 0.0036(6) 0.0106(7)
C3_4 0.0209(8) 0.0264(9) 0.0193(8) 0.0049(7) 0.0015(7) 0.0133(8)
C4_4 0.0231(9) 0.0235(9) 0.0266(10) 0.0105(8) 0.0052(7) 0.0124(8)
C5_4 0.0196(8) 0.0181(8) 0.0291(10) 0.0051(7) 0.0040(7) 0.0082(7)
C6_4 0.0172(8) 0.0199(8) 0.0200(8) 0.0002(7) 0.0026(7) 0.0111(7)
C7_4 0.0241(9) 0.0212(9) 0.0180(9) -0.0002(7) -0.0009(7) 0.0089(7)
C8_4 0.0226(10) 0.0328(11) 0.0390(12) 0.0055(9) -0.0074(9) 0.0059(9)
C9_4 0.0499(14) 0.0335(12) 0.0424(14) -0.0143(10) 0.0057(11) 0.0162(11)
C10_4 0.0198(8) 0.0220(9) 0.0231(9) -0.0015(7) -0.0020(7) 0.0118(7)
C11_4 0.0261(10) 0.0255(10) 0.0308(10) -0.0060(8) -0.0047(8) 0.0131(8)
C12_4 0.0239(10) 0.0487(13) 0.0387(12) -0.0123(10) -0.0064(9) 0.0228(10)
C1_5 0.0160(8) 0.0125(7) 0.0129(7) 0.0020(6) 0.0001(6) 0.0065(6)
N2_5 0.0166(7) 0.0137(6) 0.0143(7) -0.0007(5) 0.0005(5) 0.0071(5)
C3_5 0.0203(8) 0.0176(8) 0.0186(8) -0.0021(7) 0.0028(7) 0.0098(7)
C4_5 0.0179(8) 0.0197(8) 0.0218(9) -0.0017(7) 0.0033(7) 0.0093(7)
N5_5 0.0161(7) 0.0139(6) 0.0164(7) -0.0011(5) 0.0009(5) 0.0067(6)
C1_6 0.0142(7) 0.0153(8) 0.0205(8) -0.0037(6) 0.0016(6) 0.0055(6)
C2_6 0.0183(8) 0.0180(8) 0.0213(9) -0.0015(7) 0.0034(7) 0.0083(7)
C3_6 0.0233(9) 0.0151(8) 0.0322(10) -0.0017(7) 0.0036(8) 0.0048(7)
C4_6 0.0218(9) 0.0220(9) 0.0348(11) -0.0107(8) -0.0045(8) 0.0049(8)
C5_6 0.0215(9) 0.0296(10) 0.0235(9) -0.0066(8) -0.0048(7) 0.0096(8)
C6_6 0.0174(8) 0.0215(9) 0.0211(9) -0.0018(7) 0.0018(7) 0.0080(7)
C7_6 0.0238(9) 0.0196(9) 0.0229(9) 0.0038(7) 0.0029(7) 0.0068(7)
C8_6 0.0368(12) 0.0379(12) 0.0248(10) 0.0020(9) 0.0072(9) 0.0140(10)
C9_6 0.0378(12) 0.0240(10) 0.0385(12) 0.0114(9) 0.0030(10) 0.0133(9)
C10_6 0.0232(9) 0.0259(9) 0.0230(9) 0.0033(8) -0.0037(7) 0.0087(8)
C11_6 0.0544(15) 0.0341(12) 0.0367(12) 0.0065(10) 0.0038(11) 0.0272(11)
C12_6 0.0313(11) 0.0427(12) 0.0244(10) 0.0062(9) 0.0012(8) 0.0164(10)

loop_
_atom_type_symbol
_atom_type_description
_atom_type_scat_dispersion_real
_atom_type_scat_dispersion_imag
_atom_type_scat_source
C C 0.0033 0.0016 'International Tables Vol C Tables 4.2.6.8 and 6.1.1.4'
H H 0.0000 0.0000 'International Tables Vol C Tables 4.2.6.8 and 6.1.1.4'
N N 0.0061 0.0033 'International Tables Vol C Tables 4.2.6.8 and 6.1.1.4'
Cl Cl 0.1484 0.1585 'International Tables Vol C Tables 4.2.6.8 and 6.1.1.4'
W W -0.8490 6.8722 'International Tables Vol C Tables 4.2.6.8 and 6.1.1.4'

loop_
_geom_angle_atom_site_label_1
_geom_angle_atom_site_label_2
_geom_angle_atom_site_label_3
_geom_angle
_geom_angle_site_symmetry_1
_geom_angle_site_symmetry_3
_geom_angle_publ_flag
C1_2 W001 C1_5 178.71(6) . . ?
C1_2 W001 Cl05 87.03(4) . . ?
C1_5 W001 Cl05 93.33(4) . . ?
C1_2 W001 Cl04 94.41(4) . . ?
C1_5 W001 Cl04 86.82(4) . . ?
Cl05 W001 Cl04 91.197(17) . . ?
C1_2 W001 Cl02 95.16(4) . . ?
C1_5 W001 Cl02 83.60(4) . . ?
Cl05 W001 Cl02 89.965(17) . . ?
Cl04 W001 Cl02 170.403(15) . . ?
C1_2 W001 Cl03 82.82(4) . . ?
C1_5 W001 Cl03 96.83(4) . . ?
Cl05 W001 Cl03 169.847(15) . . ?
Cl04 W001 Cl03 89.451(17) . . ?
Cl02 W001 Cl03 91.083(17) . . ?
C00H C00C C00D 123.73(16) . . ?
C00H C00C N2_5 118.52(15) . . ?
C00D C00C N2_5 117.53(15) . . ?
C00V C00D C00C 116.78(17) . . ?
C00V C00D C016 121.54(17) . . ?
C00C C00D C016 121.68(16) . . ?
C00C C00H C011 116.80(17) . . ?
C00C C00H C00K 122.26(16) . . ?
C011 C00H C00K 120.84(16) . . ?
C00H C00K C013 113.08(16) . . ?
C00H C00K C015 109.19(16) . . ?
C013 C00K C015 110.94(15) . . ?
C00H C00K H00K 107.8 . . ?
C013 C00K H00K 107.8 . . ?
C015 C00K H00K 107.8 . . ?
C01B C00V C00D 121.09(18) . . ?
C01B C00V H00V 119.5 . . ?
C00D C00V H00V 119.5 . . ?
C01B C011 C00H 121.09(18) . . ?
C01B C011 H011 119.5 . . ?
C00H C011 H011 119.5 . . ?
C00K C013 H01D 109.5 . . ?
C00K C013 H01E 109.5 . . ?
H01D C013 H01E 109.5 . . ?
C00K C013 H01F 109.5 . . ?
H01D C013 H01F 109.5 . . ?
H01E C013 H01F 109.5 . . ?
C00K C015 H01J 109.5 . . ?
C00K C015 H01K 109.5 . . ?
H01J C015 H01K 109.5 . . ?
C00K C015 H01L 109.5 . . ?
H01J C015 H01L 109.5 . . ?
H01K C015 H01L 109.5 . . ?
C00D C016 C01I 112.47(18) . . ?
C00D C016 C01G 111.01(16) . . ?
C01I C016 C01G 110.15(17) . . ?
C00D C016 H016 107.7 . . ?
C01I C016 H016 107.7 . . ?
C01G C016 H016 107.7 . . ?
C011 C01B C00V 120.46(18) . . ?
C011 C01B H01Q 119.8 . . ?
C00V C01B H01Q 119.8 . . ?
C016 C01G H01Y 109.5 . . ?
C016 C01G H01Z 109.5 . . ?
H01Y C01G H01Z 109.5 . . ?
C016 C01G H010 109.5 . . ?
H01Y C01G H010 109.5 . . ?
H01Z C01G H010 109.5 . . ?
C016 C01I H017 109.5 . . ?
C016 C01I H019 109.5 . . ?
H017 C01I H019 109.5 . . ?
C016 C01I H020 109.5 . . ?
H017 C01I H020 109.5 . . ?
H019 C01I H020 109.5 . . ?
C6_1 C1_1 C2_1 121.5(4) . . ?
C6_1 C1_1 H1_1 119.2 . . ?
C2_1 C1_1 H1_1 119.2 . . ?
C3_1 C2_1 C1_1 121.7(4) . . ?
C3_1 C2_1 H2_1 119.1 . . ?
C1_1 C2_1 H2_1 119.1 . . ?
C4_1 C3_1 C2_1 119.3(4) . . ?
C4_1 C3_1 H3_1 120.4 . . ?
C2_1 C3_1 H3_1 120.4 . . ?
C3_1 C4_1 C5_1 118.9(6) . . ?
C3_1 C4_1 H4_1 120.5 . . ?
C5_1 C4_1 H4_1 120.5 . . ?
C6_1 C5_1 C4_1 119.5(6) . . ?
C6_1 C5_1 H5_1 120.3 . . ?
C4_1 C5_1 H5_1 120.3 . . ?
C1_1 C6_1 C5_1 118.8(5) . . ?
C1_1 C6_1 H6_1 120.6 . . ?
C5_1 C6_1 H6_1 120.6 . . ?
N5_2 C1_2 N2_2 102.59(14) . . ?
N5_2 C1_2 W001 128.37(11) . . ?
N2_2 C1_2 W001 129.00(12) . . ?
C1_2 N2_2 C3_2 111.92(14) . . ?
C1_2 N2_2 C1_3 131.26(14) . . ?
C3_2 N2_2 C1_3 116.75(14) . . ?
C4_2 C3_2 N2_2 106.60(15) . . ?
C4_2 C3_2 H3_2 126.7 . . ?
N2_2 C3_2 H3_2 126.7 . . ?
C3_2 C4_2 N5_2 107.08(16) . . ?
C3_2 C4_2 H4_2 126.5 . . ?
N5_2 C4_2 H4_2 126.5 . . ?
C1_2 N5_2 C4_2 111.80(14) . . ?
C1_2 N5_2 C1_4 130.93(14) . . ?
C4_2 N5_2 C1_4 117.03(14) . . ?
C6_3 C1_3 C2_3 124.05(19) . . ?
C6_3 C1_3 N2_2 118.41(17) . . ?
C2_3 C1_3 N2_2 117.01(18) . . ?
C3_3 C2_3 C1_3 116.6(2) . . ?
C3_3 C2_3 C7_3 120.9(2) . . ?
C1_3 C2_3 C7_3 122.41(19) . . ?
C4_3 C3_3 C2_3 121.3(3) . . ?
C4_3 C3_3 H02A_3 119.4 . . ?
C2_3 C3_3 H02A_3 119.4 . . ?
C3_3 C4_3 C5_3 120.9(2) . . ?
C3_3 C4_3 H025_3 119.6 . . ?
C5_3 C4_3 H025_3 119.6 . . ?
C4_3 C5_3 C6_3 121.2(3) . . ?
C4_3 C5_3 H026_3 119.4 . . ?
C6_3 C5_3 H026_3 119.4 . . ?
C1_3 C6_3 C5_3 116.0(2) . . ?
C1_3 C6_3 C10_3 122.39(18) . . ?
C5_3 C6_3 C10_3 121.6(2) . . ?
C2_3 C7_3 C9_3 109.88(19) . . ?
C2_3 C7_3 C8_3 112.9(3) . . ?
C9_3 C7_3 C8_3 109.6(2) . . ?
C2_3 C7_3 H021_3 108.1 . . ?
C9_3 C7_3 H021_3 108.1 . . ?
C8_3 C7_3 H021_3 108.1 . . ?
C7_3 C8_3 H02H_3 109.5 . . ?
C7_3 C8_3 H02I_3 109.5 . . ?
H02H_3 C8_3 H02I_3 109.5 . . ?
C7_3 C8_3 H02J_3 109.5 . . ?
H02H_3 C8_3 H02J_3 109.5 . . ?
H02I_3 C8_3 H02J_3 109.5 . . ?
C7_3 C9_3 H02B_3 109.5 . . ?
C7_3 C9_3 H02C_3 109.5 . . ?
H02B_3 C9_3 H02C_3 109.5 . . ?
C7_3 C9_3 H02D_3 109.5 . . ?
H02B_3 C9_3 H02D_3 109.5 . . ?
H02C_3 C9_3 H02D_3 109.5 . . ?
C6_3 C10_3 C11_3 111.7(3) . . ?
C6_3 C10_3 C12_3 110.67(19) . . ?
C11_3 C10_3 C12_3 111.2(2) . . ?
C6_3 C10_3 H01R_3 107.7 . . ?
C11_3 C10_3 H01R_3 107.7 . . ?
C12_3 C10_3 H01R_3 107.7 . . ?
C10_3 C11_3 H02E_3 109.5 . . ?
C10_3 C11_3 H02F_3 109.5 . . ?
H02E_3 C11_3 H02F_3 109.5 . . ?
C10_3 C11_3 H02G_3 109.5 . . ?
H02E_3 C11_3 H02G_3 109.5 . . ?
H02F_3 C11_3 H02G_3 109.5 . . ?
C10_3 C12_3 H027_3 109.5 . . ?
C10_3 C12_3 H028_3 109.5 . . ?
H027_3 C12_3 H028_3 109.5 . . ?
C10_3 C12_3 H029_3 109.5 . . ?
H027_3 C12_3 H029_3 109.5 . . ?
H028_3 C12_3 H029_3 109.5 . . ?
C6_4 C1_4 C2_4 123.37(16) . . ?
C6_4 C1_4 N5_2 118.68(15) . . ?
C2_4 C1_4 N5_2 117.49(15) . . ?
C3_4 C2_4 C1_4 117.09(17) . . ?
C3_4 C2_4 C7_4 121.17(16) . . ?
C1_4 C2_4 C7_4 121.71(16) . . ?
C4_4 C3_4 C2_4 121.16(17) . . ?
C4_4 C3_4 H3_4 119.4 . . ?
C2_4 C3_4 H3_4 119.4 . . ?
C3_4 C4_4 C5_4 120.29(17) . . ?
C3_4 C4_4 H4_4 119.9 . . ?
C5_4 C4_4 H4_4 119.9 . . ?
C4_4 C5_4 C6_4 121.01(17) . . ?
C4_4 C5_4 H5_4 119.5 . . ?
C6_4 C5_4 H5_4 119.5 . . ?
C5_4 C6_4 C1_4 117.07(17) . . ?
C5_4 C6_4 C10_4 120.38(16) . . ?
C1_4 C6_4 C10_4 122.53(16) . . ?
C2_4 C7_4 C8_4 111.17(17) . . ?
C2_4 C7_4 C9_4 111.77(17) . . ?
C8_4 C7_4 C9_4 111.00(19) . . ?
C2_4 C7_4 H7_4 107.6 . . ?
C8_4 C7_4 H7_4 107.6 . . ?
C9_4 C7_4 H7_4 107.6 . . ?
C7_4 C8_4 H01G_4 109.5 . . ?
C7_4 C8_4 H01H_4 109.5 . . ?
H01G_4 C8_4 H01H_4 109.5 . . ?
C7_4 C8_4 H01I_4 109.5 . . ?
H01G_4 C8_4 H01I_4 109.5 . . ?
H01H_4 C8_4 H01I_4 109.5 . . ?
C7_4 C9_4 H022_4 109.5 . . ?
C7_4 C9_4 H023_4 109.5 . . ?
H022_4 C9_4 H023_4 109.5 . . ?
C7_4 C9_4 H024_4 109.5 . . ?
H022_4 C9_4 H024_4 109.5 . . ?
H023_4 C9_4 H024_4 109.5 . . ?
C6_4 C10_4 C12_4 109.62(16) . . ?
C6_4 C10_4 C11_4 112.40(15) . . ?
C12_4 C10_4 C11_4 111.22(16) . . ?
C6_4 C10_4 H10_4 107.8 . . ?
C12_4 C10_4 H10_4 107.8 . . ?
C11_4 C10_4 H10_4 107.8 . . ?
C10_4 C11_4 H01V_4 109.5 . . ?
C10_4 C11_4 H01W_4 109.5 . . ?
H01V_4 C11_4 H01W_4 109.5 . . ?
C10_4 C11_4 H01X_4 109.5 . . ?
H01V_4 C11_4 H01X_4 109.5 . . ?
H01W_4 C11_4 H01X_4 109.5 . . ?
C10_4 C12_4 H01S_4 109.5 . . ?
C10_4 C12_4 H01T_4 109.5 . . ?
H01S_4 C12_4 H01T_4 109.5 . . ?
C10_4 C12_4 H01U_4 109.5 . . ?
H01S_4 C12_4 H01U_4 109.5 . . ?
H01T_4 C12_4 H01U_4 109.5 . . ?
N2_5 C1_5 N5_5 102.37(14) . . ?
N2_5 C1_5 W001 127.42(12) . . ?
N5_5 C1_5 W001 130.13(12) . . ?
C1_5 N2_5 C3_5 112.09(14) . . ?
C1_5 N2_5 C00C 129.41(14) . . ?
C3_5 N2_5 C00C 118.40(14) . . ?
C4_5 C3_5 N2_5 106.75(15) . . ?
C4_5 C3_5 H3_5 126.6 . . ?
N2_5 C3_5 H3_5 126.6 . . ?
C3_5 C4_5 N5_5 106.87(15) . . ?
C3_5 C4_5 H4_5 126.6 . . ?
N5_5 C4_5 H4_5 126.6 . . ?
C1_5 N5_5 C4_5 111.92(14) . . ?
C1_5 N5_5 C1_6 130.64(14) . . ?
C4_5 N5_5 C1_6 117.26(14) . . ?
C2_6 C1_6 C6_6 123.41(16) . . ?
C2_6 C1_6 N5_5 117.50(16) . . ?
C6_6 C1_6 N5_5 118.72(15) . . ?
C3_6 C2_6 C1_6 117.00(17) . . ?
C3_6 C2_6 C7_6 119.96(17) . . ?
C1_6 C2_6 C7_6 123.02(16) . . ?
C4_6 C3_6 C2_6 121.21(18) . . ?
C4_6 C3_6 H3_6 119.4 . . ?
C2_6 C3_6 H3_6 119.4 . . ?
C5_6 C4_6 C3_6 120.12(18) . . ?
C5_6 C4_6 H01P_6 119.9 . . ?
C3_6 C4_6 H01P_6 119.9 . . ?
C4_6 C5_6 C6_6 121.37(19) . . ?
C4_6 C5_6 H5_6 119.3 . . ?
C6_6 C5_6 H5_6 119.3 . . ?
C5_6 C6_6 C1_6 116.83(17) . . ?
C5_6 C6_6 C10_6 121.27(18) . . ?
C1_6 C6_6 C10_6 121.90(16) . . ?
C2_6 C7_6 C9_6 111.70(17) . . ?
C2_6 C7_6 C8_6 110.95(17) . . ?
C9_6 C7_6 C8_6 110.01(17) . . ?
C2_6 C7_6 H7_6 108.0 . . ?
C9_6 C7_6 H7_6 108.0 . . ?
C8_6 C7_6 H7_6 108.0 . . ?
C7_6 C8_6 H01M_6 109.5 . . ?
C7_6 C8_6 H01N_6 109.5 . . ?
H01M_6 C8_6 H01N_6 109.5 . . ?
C7_6 C8_6 H01O_6 109.5 . . ?
H01M_6 C8_6 H01O_6 109.5 . . ?
H01N_6 C8_6 H01O_6 109.5 . . ?
C7_6 C9_6 H00A_6 109.5 . . ?
C7_6 C9_6 H00B_6 109.5 . . ?
H00A_6 C9_6 H00B_6 109.5 . . ?
C7_6 C9_6 H00C_6 109.5 . . ?
H00A_6 C9_6 H00C_6 109.5 . . ?
H00B_6 C9_6 H00C_6 109.5 . . ?
C6_6 C10_6 C12_6 112.33(17) . . ?
C6_6 C10_6 C11_6 110.96(17) . . ?
C12_6 C10_6 C11_6 109.35(18) . . ?
C6_6 C10_6 H10_6 108.0 . . ?
C12_6 C10_6 H10_6 108.0 . . ?
C11_6 C10_6 H10_6 108.0 . . ?
C10_6 C11_6 H013_6 109.5 . . ?
C10_6 C11_6 H014_6 109.5 . . ?
H013_6 C11_6 H014_6 109.5 . . ?
C10_6 C11_6 H015_6 109.5 . . ?
H013_6 C11_6 H015_6 109.5 . . ?
H014_6 C11_6 H015_6 109.5 . . ?
C10_6 C12_6 H01A_6 109.5 . . ?
C10_6 C12_6 H01B_6 109.5 . . ?
H01A_6 C12_6 H01B_6 109.5 . . ?
C10_6 C12_6 H01C_6 109.5 . . ?
H01A_6 C12_6 H01C_6 109.5 . . ?
H01B_6 C12_6 H01C_6 109.5 . . ?

loop_
_geom_bond_atom_site_label_1
_geom_bond_atom_site_label_2
_geom_bond_distance
_geom_bond_site_symmetry_2
_geom_bond_publ_flag
W001 C1_2 2.2958(16) . ?
W001 C1_5 2.3023(17) . ?
W001 Cl05 2.3414(4) . ?
W001 Cl04 2.3429(4) . ?
W001 Cl02 2.3518(4) . ?
W001 Cl03 2.3551(4) . ?
C00C C00H 1.395(2) . ?
C00C C00D 1.403(2) . ?
C00C N2_5 1.451(2) . ?
C00D C00V 1.394(3) . ?
C00D C016 1.517(3) . ?
C00H C011 1.399(3) . ?
C00H C00K 1.522(3) . ?
C00K C013 1.536(3) . ?
C00K C015 1.536(3) . ?
C00K H00K 1.0000 . ?
C00V C01B 1.385(3) . ?
C00V H00V 0.9500 . ?
C011 C01B 1.382(3) . ?
C011 H011 0.9500 . ?
C013 H01D 0.9800 . ?
C013 H01E 0.9800 . ?
C013 H01F 0.9800 . ?
C015 H01J 0.9800 . ?
C015 H01K 0.9800 . ?
C015 H01L 0.9800 . ?
C016 C01I 1.528(3) . ?
C016 C01G 1.530(3) . ?
C016 H016 1.0000 . ?
C01B H01Q 0.9500 . ?
C01G H01Y 0.9800 . ?
C01G H01Z 0.9800 . ?
C01G H010 0.9800 . ?
C01I H017 0.9800 . ?
C01I H019 0.9800 . ?
C01I H020 0.9800 . ?
C1_1 C6_1 1.331(5) . ?
C1_1 C2_1 1.378(5) . ?
C1_1 H1_1 0.9500 . ?
C2_1 C3_1 1.359(5) . ?
C2_1 H2_1 0.9500 . ?
C3_1 C4_1 1.350(7) . ?
C3_1 H3_1 0.9500 . ?
C4_1 C5_1 1.455(8) . ?
C4_1 H4_1 0.9500 . ?
C5_1 C6_1 1.384(8) . ?
C5_1 H5_1 0.9500 . ?
C6_1 H6_1 0.9500 . ?
C1_2 N5_2 1.369(2) . ?
C1_2 N2_2 1.372(2) . ?
N2_2 C3_2 1.386(2) . ?
N2_2 C1_3 1.447(2) . ?
C3_2 C4_2 1.337(3) . ?
C3_2 H3_2 0.9500 . ?
C4_2 N5_2 1.384(2) . ?
C4_2 H4_2 0.9500 . ?
N5_2 C1_4 1.448(2) . ?
C1_3 C6_3 1.395(3) . ?
C1_3 C2_3 1.403(3) . ?
C2_3 C3_3 1.387(3) . ?
C2_3 C7_3 1.522(4) . ?
C3_3 C4_3 1.366(5) . ?
C3_3 H02A_3 0.9500 . ?
C4_3 C5_3 1.381(5) . ?
C4_3 H025_3 0.9500 . ?
C5_3 C6_3 1.398(3) . ?
C5_3 H026_3 0.9500 . ?
C6_3 C10_3 1.515(3) . ?
C7_3 C9_3 1.528(4) . ?
C7_3 C8_3 1.533(3) . ?
C7_3 H021_3 1.0000 . ?
C8_3 H02H_3 0.9800 . ?
C8_3 H02I_3 0.9800 . ?
C8_3 H02J_3 0.9800 . ?
C9_3 H02B_3 0.9800 . ?
C9_3 H02C_3 0.9800 . ?
C9_3 H02D_3 0.9800 . ?
C10_3 C11_3 1.536(3) . ?
C10_3 C12_3 1.537(4) . ?
C10_3 H01R_3 1.0000 . ?
C11_3 H02E_3 0.9800 . ?
C11_3 H02F_3 0.9800 . ?
C11_3 H02G_3 0.9800 . ?
C12_3 H027_3 0.9800 . ?
C12_3 H028_3 0.9800 . ?
C12_3 H029_3 0.9800 . ?
C1_4 C6_4 1.398(2) . ?
C1_4 C2_4 1.400(2) . ?
C2_4 C3_4 1.393(2) . ?
C2_4 C7_4 1.517(3) . ?
C3_4 C4_4 1.384(3) . ?
C3_4 H3_4 0.9500 . ?
C4_4 C5_4 1.387(3) . ?
C4_4 H4_4 0.9500 . ?
C5_4 C6_4 1.396(3) . ?
C5_4 H5_4 0.9500 . ?
C6_4 C10_4 1.518(3) . ?
C7_4 C8_4 1.523(3) . ?
C7_4 C9_4 1.535(3) . ?
C7_4 H7_4 1.0000 . ?
C8_4 H01G_4 0.9800 . ?
C8_4 H01H_4 0.9800 . ?
C8_4 H01I_4 0.9800 . ?
C9_4 H022_4 0.9800 . ?
C9_4 H023_4 0.9800 . ?
C9_4 H024_4 0.9800 . ?
C10_4 C12_4 1.532(3) . ?
C10_4 C11_4 1.533(3) . ?
C10_4 H10_4 1.0000 . ?
C11_4 H01V_4 0.9800 . ?
C11_4 H01W_4 0.9800 . ?
C11_4 H01X_4 0.9800 . ?
C12_4 H01S_4 0.9800 . ?
C12_4 H01T_4 0.9800 . ?
C12_4 H01U_4 0.9800 . ?
C1_5 N2_5 1.373(2) . ?
C1_5 N5_5 1.374(2) . ?
N2_5 C3_5 1.384(2) . ?
C3_5 C4_5 1.339(3) . ?
C3_5 H3_5 0.9500 . ?
C4_5 N5_5 1.385(2) . ?
C4_5 H4_5 0.9500 . ?
N5_5 C1_6 1.453(2) . ?
C1_6 C2_6 1.399(2) . ?
C1_6 C6_6 1.401(3) . ?
C2_6 C3_6 1.395(3) . ?
C2_6 C7_6 1.519(3) . ?
C3_6 C4_6 1.385(3) . ?
C3_6 H3_6 0.9500 . ?
C4_6 C5_6 1.383(3) . ?
C4_6 H01P_6 0.9500 . ?
C5_6 C6_6 1.396(3) . ?
C5_6 H5_6 0.9500 . ?
C6_6 C10_6 1.520(3) . ?
C7_6 C9_6 1.534(3) . ?
C7_6 C8_6 1.534(3) . ?
C7_6 H7_6 1.0000 . ?
C8_6 H01M_6 0.9800 . ?
C8_6 H01N_6 0.9800 . ?
C8_6 H01O_6 0.9800 . ?
C9_6 H00A_6 0.9800 . ?
C9_6 H00B_6 0.9800 . ?
C9_6 H00C_6 0.9800 . ?
C10_6 C12_6 1.530(3) . ?
C10_6 C11_6 1.535(3) . ?
C10_6 H10_6 1.0000 . ?
C11_6 H013_6 0.9800 . ?
C11_6 H014_6 0.9800 . ?
C11_6 H015_6 0.9800 . ?
C12_6 H01A_6 0.9800 . ?
C12_6 H01B_6 0.9800 . ?
C12_6 H01C_6 0.9800 . ?
